data_7044000
loop_
_publ_author_name
'Craze, Alexander R.'
'Huang, Xin-Da'
'Etchells, Isaac'
'Zheng, Li-Min'
'Bhadbhade, Mohan'
'Marjo, Christopher'
'Clegg, Jack Kay'
'Moore, Evan G.'
'Avdeev, Maxim'
'Lindoy, Leonard F.'
'Li, Feng'

_publ_section_title
;
 Synthesis and Characterisation of New Tripodal Lanthanide Complexes and
 Investigation of Their Optical and Magnetic Properties
;
_journal_name_full 'Dalton Trans.'
_journal_paper_doi 10.1039/C7DT02556D
_journal_year 2017
_chemical_formula_moiety '1(C39 H54 Gd1 N7 O3), 1(C39 H51 Gd1 N7 O3), 4(H2O)'
_chemical_formula_sum 'C78 H113 Gd2 N14 O10'
_chemical_formula_weight 1721.3385
_space_group_crystal_system trigonal
_space_group_IT_number 150
_space_group_name_Hall 'P 3 2"'
_space_group_name_H-M_alt 'P 3 2 1'
_symmetry_space_group_name_Hall 'P 3 2"'
_symmetry_space_group_name_H-M 'P 3 2 1'
_atom_sites_solution_hydrogens mixed
_audit_creation_date 2017-08-17
_audit_creation_method
;
Olex2 1.2
(compiled 2017.07.20 svn.r3457 for OlexSys, GUI svn.r5370)
;
_audit_update_record
;
2017-08-18 deposited with the CCDC.
2017-08-21 downloaded from the CCDC.
;
_cell_angle_alpha 90
_cell_angle_beta 90
_cell_angle_gamma 120
_cell_formula_units_Z 2
_cell_length_a 12.3620(18)
_cell_length_b 12.3620(18)
_cell_length_c 31.321(6)
_cell_measurement_reflns_used 2884
_cell_measurement_temperature 100(2)
_cell_measurement_theta_max 20
_cell_measurement_theta_min 2.6
_cell_volume 4145.2(12)
_computing_cell_refinement Shelxl
_computing_data_collection 'Blue Ice'
_computing_data_reduction XDS
_computing_molecular_graphics 'Olex2 (Dolomanov et al., 2009)'
_computing_publication_material 'Olex2 (Dolomanov et al., 2009)'
_computing_structure_refinement 'ShelXL (Sheldrick, 2015)'
_computing_structure_solution 'SHELXT 2014/5 (Sheldrick, 2014)'
_diffrn_ambient_temperature 100.0
_diffrn_measured_fraction_theta_full 0.990
_diffrn_measured_fraction_theta_max 0.991
_diffrn_measurement_device_type 'ADSC Q315r CCD area-detector'
_diffrn_measurement_method '\f scans'
_diffrn_radiation_type Synchrotron
_diffrn_radiation_wavelength 0.7108
_diffrn_reflns_av_R_equivalents 0.0777
_diffrn_reflns_av_unetI/netI 0.0729
_diffrn_reflns_Laue_measured_fraction_full 0.990
_diffrn_reflns_Laue_measured_fraction_max 0.991
_diffrn_reflns_limit_h_max 15
_diffrn_reflns_limit_h_min -15
_diffrn_reflns_limit_k_max 15
_diffrn_reflns_limit_k_min -15
_diffrn_reflns_limit_l_max 39
_diffrn_reflns_limit_l_min -39
_diffrn_reflns_number 56365
_diffrn_reflns_point_group_measured_fraction_full 0.985
_diffrn_reflns_point_group_measured_fraction_max 0.986
_diffrn_reflns_theta_full 25.244
_diffrn_reflns_theta_max 26.367
_diffrn_reflns_theta_min 1.902
_diffrn_source 'MX1 Australian Synchrotron'
_exptl_absorpt_coefficient_mu 1.642
_exptl_absorpt_correction_type none
_exptl_crystal_colour yellow
_exptl_crystal_density_diffrn 1.379
_exptl_crystal_description hexagonal
_exptl_crystal_F_000 1694
_exptl_crystal_size_max 0.015
_exptl_crystal_size_mid 0.01
_exptl_crystal_size_min 0.01
_platon_squeeze_details
;
TITL x_dummy   P 3 2 1      R = 0.08                                            
CELL   12.3620   12.3620   31.3210     90.00     90.00    120.00                
SPGR P321                                                                       
# Solvent Accessible Volume =       331                                         
# Electrons Found in S.A.V. =       148                                         
# Note: Atoms in Void as Cxxx and Qxxx all others                               
Q101 0.308 0.496 0.681 !       7.04 eA-3                                        
C102 0.261 0.645 0.204 !       6.30 eA-3                                        
C103 0.740 0.354 0.295 !       6.08 eA-3                                        
Q104 0.692 0.504 0.820 !       5.56 eA-3                                        
C105 0.671 0.347 0.333 !       5.39 eA-3                                        
C106 0.340 0.684 0.156 !       3.44 eA-3                                        
Q107 0.337 0.673 0.496 !       2.48 eA-3                                        
Q108 0.335 0.673 0.570 !       1.79 eA-3                                        
C109 0.284 0.769 0.693 !       1.10 eA-3                                        
Q110 0.391 0.797 0.016 !       1.00 eA-3                                        
C111 0.599 0.242 0.828 !       1.00 eA-3                                        
Q112 0.324 0.751 0.502 !       1.00 eA-3                                        
Q113 0.672 0.338 0.874 !       0.97 eA-3                                        
Q114 0.832 0.346 0.294 !       0.97 eA-3                                        
Q115 0.683 0.185 0.363 !       0.96 eA-3                                        
Q116 0.391 0.771 0.501 !       0.96 eA-3                                        
Q117 0.339 0.823 0.705 !       0.94 eA-3                                        
Q118 0.359 0.590 0.569 !       0.92 eA-3                                        
Q119 0.677 0.509 0.337 !       0.91 eA-3                                        
Q120 0.408 0.637 0.570 !       0.88 eA-3                                        
Q121 0.598 0.450 0.787 !       0.85 eA-3                                        
Q122 0.740 0.283 0.942 !       0.84 eA-3                                        
Q123 0.157 0.582 0.665 !       0.81 eA-3                                        
Q124 0.561 0.274 0.437 !       0.80 eA-3                                        
Q125 0.252 0.681 0.507 !       0.76 eA-3                                        
Q126 0.606 0.241 0.758 !       0.74 eA-3                                        
Q127 0.152 0.584 0.626 !       0.72 eA-3                                        
Q128 0.329 0.649 0.837 !       0.70 eA-3                                        
Q129 0.751 0.514 0.851 !       0.68 eA-3                                        
Q130 0.407 0.579 0.258 !       0.67 eA-3                                        
Q131 0.685 0.381 0.864 !       0.67 eA-3                                        
Q132 0.280 0.635 0.078 !       0.65 eA-3                                        
C133 0.253 0.683 0.233 !       0.64 eA-3                                        
Q134 0.543 0.812 0.172 !       0.63 eA-3                                        
Q135 0.371 0.735 0.047 !       0.63 eA-3                                        
Q136 0.138 0.464 0.712 !       0.62 eA-3                                        
Q137 0.800 0.353 0.952 !       0.61 eA-3                                        
Q138 0.190 0.523 0.221 !       0.60 eA-3                                        
Q139 0.612 0.338 0.007 !       0.60 eA-3                                        
Q140 0.429 0.189 0.307 !       0.60 eA-3                                        
Q141 0.513 0.316 0.282 !       0.57 eA-3                                        
Q142 0.861 0.011 0.701 !       0.57 eA-3                                        
Q143 0.719 0.719 0.500 !       0.57 eA-3                                        
Q144 0.340 0.663 0.766 !       0.57 eA-3                                        
Q145 0.655 0.385 0.008 !       0.56 eA-3                                        
Q146 0.641 0.095 0.312 !       0.55 eA-3                                        
Q147 0.339 0.541 0.539 !       0.55 eA-3                                        
Q148 0.377 0.189 0.289 !       0.55 eA-3                                        
Q149 0.828 0.490 0.697 !       0.53 eA-3                                        
Q150 0.925 0.716 0.592 !       0.53 eA-3                                        
Q151 0.763 0.379 0.859 !       0.52 eA-3                                        
Q152 0.595 0.776 0.156 !       0.52 eA-3                                        
Q153 0.907 0.415 0.319 !       0.51 eA-3                                        
Q154 0.328 0.657 0.325 !       0.51 eA-3                                        
Q155 0.544 0.746 0.741 !       0.51 eA-3                                        
;
_refine_diff_density_max 2.765
_refine_diff_density_min -3.129
_refine_diff_density_rms 0.155
_refine_ls_abs_structure_details
;
 Flack x determined using 1417 quotients [(I+)-(I-)]/[(I+)+(I-)]
 (Parsons, Flack and Wagner, Acta Cryst. B69 (2013) 249-259).
;
_refine_ls_abs_structure_Flack 0.47(3)
_refine_ls_extinction_method none
_refine_ls_goodness_of_fit_ref 1.056
_refine_ls_hydrogen_treatment constr
_refine_ls_matrix_type full
_refine_ls_number_parameters 315
_refine_ls_number_reflns 56365
_refine_ls_number_restraints 315
_refine_ls_restrained_S_all 1.056
_refine_ls_R_factor_all 0.1244
_refine_ls_R_factor_gt 0.0762
_refine_ls_shift/su_max 0.002
_refine_ls_shift/su_mean 0.000
_refine_ls_structure_factor_coef Fsqd
_refine_ls_weighting_details 'w=1/[\s^2^(Fo^2^)+(0.0782P)^2^+32.7586P] where P=(Fo^2^+2Fc^2^)/3'
_refine_ls_weighting_scheme calc
_refine_ls_wR_factor_gt 0.1829
_refine_ls_wR_factor_ref 0.2115
_reflns_Friedel_coverage 0.737
_reflns_Friedel_fraction_full 0.977
_reflns_Friedel_fraction_max 0.979
_reflns_number_gt 34880
_reflns_number_total 56365
_reflns_threshold_expression 'I > 2\s(I)'
_cod_data_source_file c7dt02556d2.cif
_cod_data_source_block p-31c_c_sq
_cod_original_cell_volume 4145.2(15)
_cod_database_code 7044000
_shelx_shelxl_version_number 2014/7
_shelx_space_group_comment
;
The symmetry employed for this shelxl refinement is uniquely defined
by the following loop, which should always be used as a source of
symmetry information in preference to the above space-group names.
They are only intended as comments.
;
_olex2_refinement_description
;
1. Twinned data refinement
 Scales: 1
 0
2. Fixed Uiso
 At 1.2 times of:
  All C(H) groups, All C(H,H) groups, All C(H,H,H,H) groups
 At 1.5 times of:
  All C(H,H,H) groups
3. Restrained distances
 N3A-C2 = N3A-C13A
 1.48 with sigma of 0.02
 C14A-C13A = C2-C1
 1.52 with sigma of 0.02
 C11A-C0AA \\sim C12A-C11A
 with sigma of 0.02
 C2-C1 \\sim C14A-C13A
 with sigma of 0.02
4. Uiso/Uaniso restraints and constraints
Uanis(C2) = Uanis(C13A)
Uanis(C14A) = Uanis(C1)
Uanis(C5B) = Uanis(O1B)
5. Rigid body (RIGU) restrains
 All non-hydrogen atoms
 with sigma for 1-2 distances of 0.004 and sigma for 1-3 distances of 0.004
6. Others
 Fixed Sof: C1(0.6) H1A(0.6) H1B(0.6) H1C(0.6) C2(0.6) H2A(0.6) H2B(0.6)
 H11A(0.35) H11B(0.35) H11C(0.65) H11D(0.65) C12A(0.35) H12A(0.35) H12B(0.35)
 H12C(0.35) C13A(0.4) H13A(0.4) H13B(0.4) C14A(0.4) H14A(0.4) H14B(0.4)
 H14C(0.4) C0AA(0.65) H0AA(0.65) H0AB(0.65) H0AC(0.65)
 Fixed Uiso: H14A(0.07) H14B(0.07) H14C(0.07)
 Fixed X: H14A(1.04368) H14B(0.940949) H14C(0.95879)
 Fixed Y: H14A(0.63505) H14B(0.52063) H14C(0.65721)
 Fixed Z: H14A(0.20938) H14B(0.236909) H14C(0.24282)
7.a Secondary CH2 refined with riding coordinates:
 C1A(H1AA,H1AB), C2A(H2AA,H2AB), C2(H2A,H2B), C11A(H11A,H11B), C11A(H11C,H11D),
  C13A(H13A,H13B), C1B(H1BA,H1BB), C2B(H2BA,H2BB), C11B(H11E,H11F), C13B(H13C,
 H13D)
7.b Aromatic/amide H refined with riding coordinates:
 C3A(H3A), C5A(H5A), C6A(H6A), C8A(H8A), C3B(H3B), C6B(H6B), C8B(H8B), C9B(H9B)
7.c X=CH2 refined with riding coordinates:
 C12B(H12D,H12E)
7.d Idealised Me refined as rotating group:
 C1(H1A,H1B,H1C), C12A(H12A,H12B,H12C), C14B(H14D,H14E,H14F), C0AA(H0AA,H0AB,
 H0AC)
;
_platon_squeeze_void_probe_radius 1.20
_olex2_submission_special_instructions 'No special instructions were received'

loop_
_space_group_symop_operation_xyz
'x, y, z'
'-y, x-y, z'
'-x+y, -x, z'
'y, x, -z'
'x-y, -y, -z'
'-x, -x+y, -z'

loop_
_atom_site_label
_atom_site_type_symbol
_atom_site_fract_x
_atom_site_fract_y
_atom_site_fract_z
_atom_site_U_iso_or_equiv
_atom_site_adp_type
_atom_site_occupancy
_atom_site_site_symmetry_order
_atom_site_calc_flag
_atom_site_refinement_flags_posn
_atom_site_refinement_flags_adp
_atom_site_refinement_flags_occupancy
_atom_site_disorder_assembly
_atom_site_disorder_group
Gd1A Gd 1.3333 0.6667 0.03399(6) 0.0523(5) Uani 1 3 d S TU P . .
O1A O 1.1747(17) 0.6438(17) 0.0735(6) 0.057(4) Uani 1 1 d . U . . .
N1A N 1.3333 0.6667 -0.0560(13) 0.072(9) Uani 1 3 d S TU P . .
N2A N 1.264(2) 0.8077(19) 0.0025(6) 0.056(5) Uani 1 1 d . U . . .
N3A N 0.872(3) 0.672(3) 0.1611(8) 0.072(7) Uani 1 1 d D U . . .
C1A C 1.284(3) 0.747(3) -0.0690(8) 0.069(8) Uani 1 1 d . U . . .
H1AA H 1.1913 0.6975 -0.0698 0.082 Uiso 1 1 calc R . . . .
H1AB H 1.3132 0.7790 -0.0982 0.082 Uiso 1 1 calc R . . . .
C1 C 0.833(4) 0.483(3) 0.1980(12) 0.063(8) Uani 0.6 1 d D U . A 1
H1A H 0.8379 0.4592 0.1685 0.094 Uiso 0.6 1 calc GR . . A 1
H1B H 0.7462 0.4593 0.2045 0.094 Uiso 0.6 1 calc GR . . A 1
H1C H 0.8607 0.4402 0.2176 0.094 Uiso 0.6 1 calc GR . . A 1
C2A C 1.323(3) 0.856(3) -0.0394(8) 0.065(7) Uani 1 1 d . U . . .
H2AA H 1.4147 0.9029 -0.0365 0.078 Uiso 1 1 calc R . . . .
H2AB H 1.2956 0.9133 -0.0510 0.078 Uiso 1 1 calc R . . . .
C2 C 0.919(4) 0.629(3) 0.2032(12) 0.059(8) Uani 0.6 1 d D U . A 1
H2A H 1.0091 0.6557 0.2016 0.071 Uiso 0.6 1 calc R . . A 1
H2B H 0.9018 0.6603 0.2299 0.071 Uiso 0.6 1 calc R . . A 1
C3A C 1.187(4) 0.836(3) 0.0145(7) 0.055(7) Uani 1 1 d . U . . .
H3A H 1.1766 0.8926 -0.0029 0.066 Uiso 1 1 calc R . . . .
C4A C 1.107(2) 0.788(2) 0.0543(8) 0.050(5) Uani 1 1 d . U . . .
C5A C 1.031(3) 0.835(3) 0.0633(9) 0.061(7) Uani 1 1 d . U . . .
H5A H 1.0288 0.8917 0.0434 0.074 Uiso 1 1 calc R . . . .
C6A C 0.955(3) 0.806(2) 0.1001(8) 0.058(6) Uani 1 1 d . U . . .
H6A H 0.9087 0.8458 0.1064 0.070 Uiso 1 1 calc R . . . .
C8A C 1.033(3) 0.663(3) 0.1185(9) 0.065(7) Uani 1 1 d . U . . .
H8A H 1.0360 0.6064 0.1382 0.079 Uiso 1 1 calc R . . . .
C9A C 1.105(2) 0.697(2) 0.0822(8) 0.052(5) Uani 1 1 d . U . . .
C10A C 0.954(3) 0.714(3) 0.1267(9) 0.065(7) Uani 1 1 d . U . . .
C11A C 0.803(3) 0.736(3) 0.1733(9) 0.067(7) Uani 1 1 d D U . . .
H11A H 0.7679 0.7484 0.1465 0.080 Uiso 0.35 1 calc R . . B 1
H11B H 0.7308 0.6755 0.1906 0.080 Uiso 0.35 1 calc R . . B 1
H11C H 0.8573 0.8256 0.1663 0.080 Uiso 0.65 1 calc R . . C 2
H11D H 0.7945 0.7307 0.2048 0.080 Uiso 0.65 1 calc R . . C 2
C12A C 0.857(6) 0.856(5) 0.1965(18) 0.056(15) Uani 0.35 1 d D U . D 1
H12A H 0.9074 0.8544 0.2205 0.084 Uiso 0.35 1 calc GR . . D 1
H12B H 0.7900 0.8685 0.2073 0.084 Uiso 0.35 1 calc GR . . D 1
H12C H 0.9104 0.9243 0.1771 0.084 Uiso 0.35 1 calc GR . . D 1
C13A C 0.856(6) 0.566(6) 0.1839(19) 0.059(8) Uani 0.4 1 d D U . A 2
H13A H 0.8602 0.5072 0.1636 0.071 Uiso 0.4 1 calc R . . A 2
H13B H 0.7708 0.5235 0.1966 0.071 Uiso 0.4 1 calc R . . A 2
C14A C 0.955(7) 0.596(6) 0.221(2) 0.063(8) Uani 0.4 1 d D U . A 2
H14A H 1.0437 0.6350 0.2094 0.070 Uiso 0.4 1 d . . . E 2
H14B H 0.9409 0.5206 0.2369 0.070 Uiso 0.4 1 d . . . F 2
H14C H 0.9588 0.6572 0.2428 0.070 Uiso 0.4 1 d . . . G 2
Gd1B Gd 0.6667 0.3333 0.46625(6) 0.0305(3) Uani 1 3 d S TU P . .
O1B O 0.6441(12) 0.4718(12) 0.4254(5) 0.036(3) Uani 1 1 d . U . . .
N1B N 0.6667 0.3333 0.5537(7) 0.029(4) Uani 1 3 d S TU P . .
N2B N 0.8032(13) 0.5402(14) 0.4984(6) 0.032(4) Uani 1 1 d . U . . .
N3B N 0.685(3) 0.797(2) 0.3345(8) 0.084(9) Uani 1 1 d . U . . .
C1B C 0.750(2) 0.4627(17) 0.5706(6) 0.035(6) Uani 1 1 d . U . . .
H1BA H 0.7829 0.4576 0.5988 0.042 Uiso 1 1 calc R . . . .
H1BB H 0.7003 0.5050 0.5745 0.042 Uiso 1 1 calc R . . . .
C2B C 0.8577(17) 0.5388(17) 0.5403(7) 0.035(4) Uani 1 1 d . U . . .
H2BA H 0.9096 0.6250 0.5512 0.042 Uiso 1 1 calc R . . . .
H2BB H 0.9111 0.5004 0.5376 0.042 Uiso 1 1 calc R . . . .
C3B C 0.829(3) 0.6515(14) 0.4839(6) 0.036(4) Uani 1 1 d . U . . .
H3B H 0.8816 0.7205 0.5016 0.044 Uiso 1 1 calc R . . . .
C5B C 0.6976(19) 0.5870(18) 0.4190(8) 0.036(3) Uani 1 1 d . U . . .
C6B C 0.662(2) 0.633(2) 0.3822(8) 0.042(5) Uani 1 1 d . U . . .
H6B H 0.5984 0.5734 0.3641 0.050 Uiso 1 1 calc R . . . .
C7B C 0.714(2) 0.758(2) 0.3715(9) 0.048(6) Uani 1 1 d . U . . .
C8B C 0.803(2) 0.8468(19) 0.4000(8) 0.046(5) Uani 1 1 d . U . . .
H8B H 0.8375 0.9334 0.3941 0.056 Uiso 1 1 calc R . . . .
C9B C 0.8392(18) 0.8103(18) 0.4358(8) 0.043(5) Uani 1 1 d . U . . .
H9B H 0.8993 0.8725 0.4542 0.051 Uiso 1 1 calc R . . . .
C10B C 0.7895(17) 0.6806(17) 0.4468(7) 0.035(4) Uani 1 1 d . U . . .
C11B C 0.567(3) 0.712(3) 0.3109(10) 0.081(8) Uani 1 1 d . U . . .
H11E H 0.5059 0.6441 0.3296 0.098 Uiso 1 1 calc R . . . .
H11F H 0.5279 0.7588 0.2992 0.098 Uiso 1 1 calc R . . . .
C12B C 0.607(5) 0.665(4) 0.2785(12) 0.124(15) Uani 1 1 d . U . . .
H12D H 0.6934 0.6900 0.2763 0.149 Uiso 1 1 calc R . . . .
H12E H 0.5493 0.6075 0.2585 0.149 Uiso 1 1 calc R . . . .
C13B C 0.740(3) 0.925(3) 0.3206(12) 0.082(10) Uani 1 1 d . U . . .
H13C H 0.7253 0.9252 0.2896 0.098 Uiso 1 1 calc R . . . .
H13D H 0.8312 0.9664 0.3251 0.098 Uiso 1 1 calc R . . . .
C14B C 0.691(3) 1.001(3) 0.3426(11) 0.088(10) Uani 1 1 d . U . . .
H14D H 0.7352 1.0867 0.3315 0.132 Uiso 1 1 calc GR . . . .
H14E H 0.7061 1.0027 0.3734 0.132 Uiso 1 1 calc GR . . . .
H14F H 0.6017 0.9636 0.3373 0.132 Uiso 1 1 calc GR . . . .
C0AA C 0.670(5) 0.696(6) 0.1547(18) 0.102(18) Uani 0.65 1 d D U . D 2
H0AA H 0.6735 0.6943 0.1235 0.152 Uiso 0.65 1 calc GR . . D 2
H0AB H 0.6447 0.7555 0.1638 0.152 Uiso 0.65 1 calc GR . . D 2
H0AC H 0.6101 0.6123 0.1653 0.152 Uiso 0.65 1 calc GR . . D 2

loop_
_atom_site_aniso_label
_atom_site_aniso_U_11
_atom_site_aniso_U_22
_atom_site_aniso_U_33
_atom_site_aniso_U_23
_atom_site_aniso_U_13
_atom_site_aniso_U_12
Gd1A 0.0625(6) 0.0625(6) 0.0320(8) 0.000 0.000 0.0312(3)
O1A 0.064(10) 0.064(10) 0.051(9) 0.009(8) -0.001(8) 0.038(9)
N1A 0.074(13) 0.074(13) 0.07(2) 0.000 0.000 0.037(6)
N2A 0.064(12) 0.055(11) 0.041(10) 0.003(8) 0.006(9) 0.025(10)
N3A 0.079(15) 0.074(14) 0.070(13) 0.007(11) 0.017(11) 0.044(12)
C1A 0.07(2) 0.08(2) 0.053(14) 0.006(13) -0.004(14) 0.035(19)
C1 0.08(2) 0.052(17) 0.056(17) -0.007(13) 0.002(15) 0.033(16)
C2A 0.075(17) 0.071(16) 0.044(13) 0.016(11) 0.009(12) 0.032(14)
C2 0.062(19) 0.054(17) 0.054(17) -0.004(12) 0.019(13) 0.023(15)
C3A 0.057(17) 0.046(16) 0.045(11) 0.002(11) -0.004(11) 0.012(13)
C4A 0.052(13) 0.052(12) 0.047(12) -0.001(10) 0.001(10) 0.027(10)
C5A 0.071(16) 0.062(16) 0.050(14) 0.004(12) 0.008(12) 0.032(14)
C6A 0.070(16) 0.050(13) 0.058(14) 0.000(11) 0.019(12) 0.032(12)
C8A 0.082(18) 0.077(18) 0.049(14) 0.006(13) 0.011(13) 0.049(15)
C9A 0.054(12) 0.044(11) 0.047(11) -0.005(9) -0.006(9) 0.017(10)
C10A 0.078(18) 0.073(17) 0.050(14) -0.006(12) 0.011(12) 0.043(15)
C11A 0.073(17) 0.085(19) 0.049(14) -0.004(13) 0.015(12) 0.044(15)
C12A 0.06(3) 0.05(3) 0.05(3) 0.01(2) 0.04(3) 0.03(2)
C13A 0.062(19) 0.054(17) 0.054(17) -0.004(12) 0.019(13) 0.023(15)
C14A 0.08(2) 0.052(17) 0.056(17) -0.007(13) 0.002(15) 0.033(16)
Gd1B 0.0191(3) 0.0191(3) 0.0533(9) 0.000 0.000 0.00957(17)
O1B 0.033(6) 0.022(5) 0.055(7) 0.007(5) -0.006(5) 0.016(5)
N1B 0.028(6) 0.028(6) 0.031(12) 0.000 0.000 0.014(3)
N2B 0.021(7) 0.021(7) 0.053(10) -0.001(7) -0.002(6) 0.012(5)
N3B 0.11(2) 0.037(10) 0.077(15) 0.015(10) -0.042(14) 0.015(11)
C1B 0.031(13) 0.029(8) 0.039(10) 0.002(7) -0.005(8) 0.010(7)
C2B 0.026(9) 0.021(8) 0.049(12) 0.000(8) -0.004(8) 0.005(7)
C3B 0.019(10) 0.018(6) 0.059(11) 0.003(6) -0.005(11) 0.000(10)
C5B 0.033(6) 0.022(5) 0.055(7) 0.007(5) -0.006(5) 0.016(5)
C6B 0.033(10) 0.033(10) 0.060(13) 0.004(9) -0.005(9) 0.016(8)
C7B 0.037(11) 0.039(11) 0.064(14) 0.008(9) -0.004(10) 0.016(9)
C8B 0.032(10) 0.022(9) 0.076(15) 0.002(9) 0.003(10) 0.007(8)
C9B 0.026(10) 0.024(9) 0.071(15) 0.002(8) 0.000(9) 0.007(7)
C10B 0.018(8) 0.023(8) 0.058(12) 0.005(8) 0.003(8) 0.007(7)
C11B 0.11(2) 0.059(15) 0.071(16) 0.019(12) -0.012(15) 0.038(15)
C12B 0.14(3) 0.15(4) 0.08(2) -0.03(2) -0.02(2) 0.07(3)
C13B 0.10(2) 0.042(13) 0.10(2) 0.018(14) -0.005(18) 0.030(15)
C14B 0.09(2) 0.065(17) 0.09(2) 0.026(16) 0.019(18) 0.022(16)
C0AA 0.10(3) 0.11(4) 0.09(4) 0.03(3) 0.01(3) 0.05(3)

loop_
_atom_type_symbol
_atom_type_description
_atom_type_scat_dispersion_real
_atom_type_scat_dispersion_imag
_atom_type_scat_source
C C 0.0033 0.0016 'International Tables Vol C Tables 4.2.6.8 and 6.1.1.4'
H H 0.0000 0.0000 'International Tables Vol C Tables 4.2.6.8 and 6.1.1.4'
Gd Gd -0.1653 3.9035 'International Tables Vol C Tables 4.2.6.8 and 6.1.1.4'
N N 0.0061 0.0033 'International Tables Vol C Tables 4.2.6.8 and 6.1.1.4'
O O 0.0106 0.0060 'International Tables Vol C Tables 4.2.6.8 and 6.1.1.4'

loop_
_geom_angle_atom_site_label_1
_geom_angle_atom_site_label_2
_geom_angle_atom_site_label_3
_geom_angle
_geom_angle_site_symmetry_1
_geom_angle_site_symmetry_3
O1A Gd1A O1A 91.8(6) 3_775 .
O1A Gd1A O1A 91.8(6) 3_775 2_755
O1A Gd1A O1A 91.8(6) . 2_755
O1A Gd1A N1A 124.0(5) . .
O1A Gd1A N1A 124.0(5) 2_755 .
O1A Gd1A N1A 124.0(5) 3_775 .
O1A Gd1A N2A 73.7(6) . .
O1A Gd1A N2A 88.6(7) 2_755 3_775
O1A Gd1A N2A 165.5(7) . 3_775
O1A Gd1A N2A 88.6(7) . 2_755
O1A Gd1A N2A 73.7(6) 3_775 3_775
O1A Gd1A N2A 165.5(7) 2_755 .
O1A Gd1A N2A 88.6(7) 3_775 .
O1A Gd1A N2A 165.5(7) 3_775 2_755
O1A Gd1A N2A 73.7(6) 2_755 2_755
N2A Gd1A N1A 66.7(5) 2_755 .
N2A Gd1A N1A 66.7(5) . .
N2A Gd1A N1A 66.7(5) 3_775 .
N2A Gd1A N2A 105.4(5) 2_755 3_775
N2A Gd1A N2A 105.4(5) . 2_755
N2A Gd1A N2A 105.4(5) . 3_775
C9A O1A Gd1A 142.4(16) . .
C1A N1A Gd1A 106.2(19) . .
C1A N1A Gd1A 106.1(19) 2_755 .
C1A N1A Gd1A 106.1(19) 3_775 .
C1A N1A C1A 112.6(16) . 2_755
C1A N1A C1A 112.6(16) . 3_775
C1A N1A C1A 112.6(16) 2_755 3_775
C2A N2A Gd1A 111.4(17) . .
C3A N2A Gd1A 131.4(19) . .
C3A N2A C2A 117(2) . .
C10A N3A C2 116(3) . .
C10A N3A C11A 120(3) . .
C10A N3A C13A 119(3) . .
C11A N3A C2 111(3) . .
C13A N3A C11A 121(3) . .
N1A C1A H1AA 109.1 . .
N1A C1A H1AB 109.1 . .
N1A C1A C2A 112(2) . .
H1AA C1A H1AB 107.9 . .
C2A C1A H1AA 109.1 . .
C2A C1A H1AB 109.1 . .
H1A C1 H1B 109.5 . .
H1A C1 H1C 109.5 . .
H1B C1 H1C 109.5 . .
C2 C1 H1A 109.5 . .
C2 C1 H1B 109.5 . .
C2 C1 H1C 109.5 . .
N2A C2A C1A 108(2) . .
N2A C2A H2AA 110.0 . .
N2A C2A H2AB 110.0 . .
C1A C2A H2AA 110.0 . .
C1A C2A H2AB 110.0 . .
H2AA C2A H2AB 108.4 . .
N3A C2 H2A 112.2 . .
N3A C2 H2B 112.2 . .
C1 C2 N3A 98(3) . .
C1 C2 H2A 112.2 . .
C1 C2 H2B 112.2 . .
H2A C2 H2B 109.8 . .
N2A C3A H3A 116.7 . .
N2A C3A C4A 127(3) . .
C4A C3A H3A 116.7 . .
C5A C4A C3A 118(2) . .
C5A C4A C9A 118(2) . .
C9A C4A C3A 124(2) . .
C4A C5A H5A 117.6 . .
C4A C5A C6A 125(3) . .
C6A C5A H5A 117.6 . .
C5A C6A H6A 122.2 . .
C10A C6A C5A 116(3) . .
C10A C6A H6A 122.2 . .
C9A C8A H8A 120.0 . .
C9A C8A C10A 120(3) . .
C10A C8A H8A 120.0 . .
O1A C9A C4A 120(2) . .
O1A C9A C8A 120(2) . .
C8A C9A C4A 120(2) . .
N3A C10A C6A 119(3) . .
N3A C10A C8A 120(3) . .
C6A C10A C8A 121(3) . .
N3A C11A H11A 106.1 . .
N3A C11A H11B 106.1 . .
N3A C11A H11C 106.9 . .
N3A C11A H11D 106.9 . .
N3A C11A C0AA 122(3) . .
H11A C11A H11B 106.3 . .
H11C C11A H11D 106.7 . .
C12A C11A N3A 125(3) . .
C12A C11A H11A 106.1 . .
C12A C11A H11B 106.1 . .
C0AA C11A H11C 106.9 . .
C0AA C11A H11D 106.9 . .
C11A C12A H12A 109.5 . .
C11A C12A H12B 109.5 . .
C11A C12A H12C 109.5 . .
H12A C12A H12B 109.5 . .
H12A C12A H12C 109.5 . .
H12B C12A H12C 109.5 . .
N3A C13A H13A 108.6 . .
N3A C13A H13B 108.6 . .
N3A C13A C14A 115(5) . .
H13A C13A H13B 107.6 . .
C14A C13A H13A 108.6 . .
C14A C13A H13B 108.6 . .
C13A C14A H14A 112(6) . .
C13A C14A H14B 113(6) . .
C13A C14A H14C 115(6) . .
H14A C14A H14B 105(7) . .
H14A C14A H14C 105(6) . .
H14B C14A H14C 106(6) . .
O1B Gd1B O1B 91.2(6) 3_665 2_655
O1B Gd1B O1B 91.2(6) 3_665 .
O1B Gd1B O1B 91.2(6) 2_655 .
O1B Gd1B N1B 124.4(4) . .
O1B Gd1B N1B 124.4(4) 3_665 .
O1B Gd1B N1B 124.4(4) 2_655 .
O1B Gd1B N2B 165.3(5) 2_655 .
O1B Gd1B N2B 89.9(5) . 2_655
O1B Gd1B N2B 89.9(5) 2_655 3_665
O1B Gd1B N2B 74.1(5) . .
O1B Gd1B N2B 74.1(5) 3_665 3_665
O1B Gd1B N2B 165.3(5) 3_665 2_655
O1B Gd1B N2B 89.9(5) 3_665 .
O1B Gd1B N2B 74.1(5) 2_655 2_655
O1B Gd1B N2B 165.3(5) . 3_665
N2B Gd1B N1B 65.9(4) 3_665 .
N2B Gd1B N1B 65.9(4) 2_655 .
N2B Gd1B N1B 65.9(4) . .
N2B Gd1B N2B 104.5(5) 3_665 2_655
N2B Gd1B N2B 104.5(5) . 2_655
N2B Gd1B N2B 104.5(5) 3_665 .
C5B O1B Gd1B 139.2(13) . .
C1B N1B Gd1B 110.7(11) 2_655 .
C1B N1B Gd1B 110.7(11) . .
C1B N1B Gd1B 110.7(11) 3_665 .
C1B N1B C1B 108.2(11) 3_665 2_655
C1B N1B C1B 108.2(11) 3_665 .
C1B N1B C1B 108.2(11) . 2_655
C2B N2B Gd1B 115.4(11) . .
C3B N2B Gd1B 128.2(14) . .
C3B N2B C2B 116.2(16) . .
C7B N3B C11B 121(2) . .
C7B N3B C13B 125(3) . .
C13B N3B C11B 112(3) . .
N1B C1B H1BA 109.4 . .
N1B C1B H1BB 109.4 . .
N1B C1B C2B 111.1(16) . .
H1BA C1B H1BB 108.0 . .
C2B C1B H1BA 109.4 . .
C2B C1B H1BB 109.4 . .
N2B C2B C1B 107.2(16) . .
N2B C2B H2BA 110.3 . .
N2B C2B H2BB 110.3 . .
C1B C2B H2BA 110.3 . .
C1B C2B H2BB 110.3 . .
H2BA C2B H2BB 108.5 . .
N2B C3B H3B 115.6 . .
N2B C3B C10B 128.9(18) . .
C10B C3B H3B 115.6 . .
O1B C5B C6B 119(2) . .
O1B C5B C10B 125.0(19) . .
C10B C5B C6B 116.0(18) . .
C5B C6B H6B 117.7 . .
C7B C6B C5B 125(2) . .
C7B C6B H6B 117.7 . .
N3B C7B C6B 122(2) . .
N3B C7B C8B 120(2) . .
C6B C7B C8B 117(2) . .
C7B C8B H8B 119.4 . .
C9B C8B C7B 121(2) . .
C9B C8B H8B 119.4 . .
C8B C9B H9B 118.8 . .
C8B C9B C10B 122(2) . .
C10B C9B H9B 118.8 . .
C3B C10B C5B 122.8(17) . .
C3B C10B C9B 118.8(19) . .
C5B C10B C9B 118(2) . .
N3B C11B H11E 111.2 . .
N3B C11B H11F 111.2 . .
H11E C11B H11F 109.1 . .
C12B C11B N3B 103(3) . .
C12B C11B H11E 111.2 . .
C12B C11B H11F 111.2 . .
C11B C12B H12D 120.0 . .
C11B C12B H12E 120.0 . .
H12D C12B H12E 120.0 . .
N3B C13B H13C 108.4 . .
N3B C13B H13D 108.4 . .
N3B C13B C14B 116(3) . .
H13C C13B H13D 107.4 . .
C14B C13B H13C 108.4 . .
C14B C13B H13D 108.4 . .
C13B C14B H14D 109.5 . .
C13B C14B H14E 109.5 . .
C13B C14B H14F 109.5 . .
H14D C14B H14E 109.5 . .
H14D C14B H14F 109.5 . .
H14E C14B H14F 109.5 . .
C11A C0AA H0AA 109.5 . .
C11A C0AA H0AB 109.5 . .
C11A C0AA H0AC 109.5 . .
H0AA C0AA H0AB 109.5 . .
H0AA C0AA H0AC 109.5 . .
H0AB C0AA H0AC 109.5 . .

loop_
_geom_bond_atom_site_label_1
_geom_bond_atom_site_label_2
_geom_bond_distance
_geom_bond_site_symmetry_2
Gd1A O1A 2.214(18) 3_775
Gd1A O1A 2.214(18) .
Gd1A O1A 2.214(18) 2_755
Gd1A N1A 2.82(4) .
Gd1A N2A 2.50(2) .
Gd1A N2A 2.50(2) 3_775
Gd1A N2A 2.50(2) 2_755
O1A C9A 1.35(3) .
N1A C1A 1.47(3) 2_755
N1A C1A 1.47(3) .
N1A C1A 1.47(3) 3_775
N2A C2A 1.47(3) .
N2A C3A 1.22(3) .
N3A C2 1.63(4) .
N3A C10A 1.39(4) .
N3A C11A 1.48(3) .
N3A C13A 1.41(6) .
C1A H1AA 0.9900 .
C1A H1AB 0.9900 .
C1A C2A 1.50(4) .
C1 H1A 0.9800 .
C1 H1B 0.9800 .
C1 H1C 0.9800 .
C1 C2 1.58(4) .
C2A H2AA 0.9900 .
C2A H2AB 0.9900 .
C2 H2A 0.9900 .
C2 H2B 0.9900 .
C3A H3A 0.9500 .
C3A C4A 1.52(4) .
C4A C5A 1.36(4) .
C4A C9A 1.42(4) .
C5A H5A 0.9500 .
C5A C6A 1.41(3) .
C6A H6A 0.9500 .
C6A C10A 1.40(4) .
C8A H8A 0.9500 .
C8A C9A 1.38(4) .
C8A C10A 1.42(4) .
C11A H11A 0.9900 .
C11A H11B 0.9900 .
C11A H11C 0.9900 .
C11A H11D 0.9900 .
C11A C12A 1.47(5) .
C11A C0AA 1.57(5) .
C12A H12A 0.9800 .
C12A H12B 0.9800 .
C12A H12C 0.9800 .
C13A H13A 0.9900 .
C13A H13B 0.9900 .
C13A C14A 1.59(5) .
C14A H14A 1.02(7) .
C14A H14B 0.99(7) .
C14A H14C 1.00(7) .
Gd1B O1B 2.263(13) .
Gd1B O1B 2.263(13) 3_665
Gd1B O1B 2.263(13) 2_655
Gd1B N1B 2.74(2) .
Gd1B N2B 2.467(15) .
Gd1B N2B 2.467(15) 2_655
Gd1B N2B 2.467(15) 3_665
O1B C5B 1.25(2) .
N1B C1B 1.500(19) 2_655
N1B C1B 1.50(2) .
N1B C1B 1.500(19) 3_665
N2B C2B 1.48(3) .
N2B C3B 1.33(2) .
N3B C7B 1.37(3) .
N3B C11B 1.50(4) .
N3B C13B 1.44(3) .
C1B H1BA 0.9900 .
C1B H1BB 0.9900 .
C1B C2B 1.52(3) .
C2B H2BA 0.9900 .
C2B H2BB 0.9900 .
C3B H3B 0.9500 .
C3B C10B 1.37(3) .
C5B C6B 1.45(3) .
C5B C10B 1.44(3) .
C6B H6B 0.9500 .
C6B C7B 1.39(3) .
C7B C8B 1.41(3) .
C8B H8B 0.9500 .
C8B C9B 1.37(3) .
C9B H9B 0.9500 .
C9B C10B 1.44(3) .
C11B H11E 0.9900 .
C11B H11F 0.9900 .
C11B C12B 1.38(4) .
C12B H12D 0.9500 .
C12B H12E 0.9500 .
C13B H13C 0.9900 .
C13B H13D 0.9900 .
C13B C14B 1.51(4) .
C14B H14D 0.9800 .
C14B H14E 0.9800 .
C14B H14F 0.9800 .
C0AA H0AA 0.9800 .
C0AA H0AB 0.9800 .
C0AA H0AC 0.9800 .

loop_
_platon_squeeze_void_nr
_platon_squeeze_void_average_x
_platon_squeeze_void_average_y
_platon_squeeze_void_average_z
_platon_squeeze_void_volume
_platon_squeeze_void_count_electrons
_platon_squeeze_void_content
1 0.333 0.667 0.691 87 39 ' '
2 0.333 0.667 0.197 77 35 ' '
3 0.667 0.333 0.309 86 39 ' '
4 0.667 0.333 0.803 76 35 ' '

loop_
_twin_individual_id
_twin_individual_mass_fraction_refined
1 1
2 0
